data_4037589
loop_
_publ_author_name
'Vinayagam, Varathan'
'Mariappan, Arumugam'
'Jana, Mrinmoy'
'Jeganmohan, Masilamani'

_publ_section_title
;
 Rhodium(III)-Catalyzed Diastereoselective Ring-Opening of
 7-Azabenzonorbornadienes with Aromatic Ketoximes: Synthesis of
 Benzophenanthridine Derivatives.
;
_journal_name_full 'The Journal of organic chemistry'
_journal_paper_doi 10.1021/acs.joc.9b02582
_journal_year 2019
_chemical_formula_sum 'C25 H30 N2 O4'
_chemical_formula_weight 845.52
_space_group_crystal_system triclinic
_space_group_IT_number 2
_space_group_name_Hall '-P 1'
_space_group_name_H-M_alt 'P -1'
_atom_sites_solution_hydrogens mixed
_audit_creation_method SHELXL-2014/7
_cell_angle_alpha 89.364(5)
_cell_angle_beta 79.407(4)
_cell_angle_gamma 75.874(4)
_cell_formula_units_Z 4
_cell_length_a 11.1405(16)
_cell_length_b 14.6954(16)
_cell_length_c 15.232(2)
_cell_measurement_reflns_used 4595
_cell_measurement_temperature 296(2)
_cell_measurement_theta_max 21.97
_cell_measurement_theta_min 2.55
_cell_volume 2375.6(5)
_computing_cell_refinement 'Bruker SAINT'
_computing_data_collection 'Bruker APEX2'
_computing_data_reduction 'Bruker SAINT'
_computing_molecular_graphics 'Bruker SHELXTL'
_computing_publication_material 'Bruker SHELXTL'
_computing_structure_refinement 'SHELXL-2014/7 (Sheldrick, 2014)'
_computing_structure_solution 'SHELXS-97 (Sheldrick 2008)'
_diffrn_ambient_temperature 296(2)
_diffrn_measured_fraction_theta_full 0.983
_diffrn_measured_fraction_theta_max 0.983
_diffrn_measurement_device_type 'Bruker APEX-II CCD'
_diffrn_measurement_method '\f and \w scans'
_diffrn_radiation_type MoK\a
_diffrn_radiation_wavelength 0.71073
_diffrn_reflns_av_R_equivalents 0.0592
_diffrn_reflns_av_unetI/netI 0.0680
_diffrn_reflns_Laue_measured_fraction_full 0.983
_diffrn_reflns_Laue_measured_fraction_max 0.983
_diffrn_reflns_limit_h_max 12
_diffrn_reflns_limit_h_min -12
_diffrn_reflns_limit_k_max 16
_diffrn_reflns_limit_k_min -16
_diffrn_reflns_limit_l_max 17
_diffrn_reflns_limit_l_min -17
_diffrn_reflns_number 28630
_diffrn_reflns_point_group_measured_fraction_full 0.983
_diffrn_reflns_point_group_measured_fraction_max 0.983
_diffrn_reflns_theta_full 24.292
_diffrn_reflns_theta_max 24.292
_diffrn_reflns_theta_min 1.361
_exptl_absorpt_coefficient_mu 0.080
_exptl_absorpt_correction_type none
_exptl_crystal_colour colourless
_exptl_crystal_density_diffrn 1.183
_exptl_crystal_description Block
_exptl_crystal_F_000 906
_exptl_crystal_size_max 0.250
_exptl_crystal_size_mid 0.220
_exptl_crystal_size_min 0.150
_refine_diff_density_max 0.214
_refine_diff_density_min -0.591
_refine_diff_density_rms 0.050
_refine_ls_extinction_coef 0.0043(11)
_refine_ls_extinction_expression Fc^*^=kFc[1+0.001xFc^2^\l^3^/sin(2\q)]^-1/4^
_refine_ls_extinction_method 'SHELXL-2014/7 (Sheldrick 2014'
_refine_ls_goodness_of_fit_ref 1.062
_refine_ls_hydrogen_treatment mixed
_refine_ls_matrix_type full
_refine_ls_number_parameters 580
_refine_ls_number_reflns 7586
_refine_ls_number_restraints 0
_refine_ls_restrained_S_all 1.062
_refine_ls_R_factor_all 0.1138
_refine_ls_R_factor_gt 0.0609
_refine_ls_shift/su_max 0.017
_refine_ls_shift/su_mean 0.000
_refine_ls_structure_factor_coef Fsqd
_refine_ls_weighting_details 'w=1/[\s^2^(Fo^2^)+(0.0838P)^2^+1.3707P] where P=(Fo^2^+2Fc^2^)/3'
_refine_ls_weighting_scheme calc
_refine_ls_wR_factor_gt 0.1617
_refine_ls_wR_factor_ref 0.1996
_reflns_Friedel_coverage 0.000
_reflns_number_gt 4506
_reflns_number_total 7586
_reflns_threshold_expression 'I > 2\s(I)'
_cod_data_source_file jo9b02582_si_002.cif
_cod_data_source_block mar1
_cod_depositor_comments
;

2020-08-05
Z value and formula fixed to values more according to usual
chemical conventions.                 miguel
;
_cod_original_formula_sum 'C50 H61 N4 O8'
_cod_original_formula_weight 846.02
_cod_original_formula_units_Z 2
_cod_original_cell_volume 2375.6(6)
_cod_database_code 4037589
_shelx_shelxl_version_number 2014/7
_shelx_space_group_comment
; 
The symmetry employed for this shelxl refinement is uniquely defined 
by the following loop, which should always be used as a source of 
symmetry information in preference to the above space-group names. 
They are only intended as comments. 
;
_shelx_estimated_absorpt_t_min 0.980
_shelx_estimated_absorpt_t_max 0.988

loop_
_space_group_symop_operation_xyz
'x, y, z'
'-x, -y, -z'

loop_
_atom_site_label
_atom_site_type_symbol
_atom_site_fract_x
_atom_site_fract_y
_atom_site_fract_z
_atom_site_U_iso_or_equiv
_atom_site_adp_type
_atom_site_occupancy
_atom_site_site_symmetry_order
_atom_site_calc_flag
_atom_site_refinement_flags_posn
_atom_site_refinement_flags_adp
C1 C 0.7570(3) 0.1866(2) 0.5414(2) 0.0443(8) Uani 1 1 d . .
H1 H 0.6996 0.2062 0.4993 0.053 Uiso 1 1 calc R U
C2 C 0.8129(3) 0.2673(2) 0.5598(3) 0.0524(10) Uani 1 1 d . .
C3 C 0.8211(4) 0.3377(3) 0.4990(3) 0.0708(12) Uani 1 1 d . .
H3 H 0.7882 0.3375 0.4472 0.085 Uiso 1 1 calc R U
C4 C 0.8779(5) 0.4083(3) 0.5150(5) 0.1010(18) Uani 1 1 d . .
H4 H 0.8840 0.4550 0.4739 0.121 Uiso 1 1 calc R U
C5 C 0.9251(5) 0.4088(4) 0.5921(5) 0.1021(19) Uani 1 1 d . .
H5 H 0.9619 0.4568 0.6031 0.122 Uiso 1 1 calc R U
C6 C 0.9193(4) 0.3396(3) 0.6536(3) 0.0803(14) Uani 1 1 d . .
H6 H 0.9536 0.3403 0.7048 0.096 Uiso 1 1 calc R U
C7 C 0.8609(3) 0.2682(3) 0.6382(3) 0.0561(10) Uani 1 1 d . .
C8 C 0.8465(3) 0.1956(3) 0.7020(3) 0.0573(10) Uani 1 1 d . .
H8 H 0.8953 0.1855 0.7462 0.069 Uiso 1 1 calc R U
C9 C 0.7657(3) 0.1432(2) 0.6989(2) 0.0484(9) Uani 1 1 d . .
H9 H 0.7596 0.0964 0.7399 0.058 Uiso 1 1 calc R U
C10 C 0.6837(3) 0.1597(2) 0.6292(2) 0.0418(8) Uani 1 1 d . .
H10 H 0.6158 0.2154 0.6503 0.050 Uiso 1 1 calc R U
C11 C 0.6193(3) 0.0819(2) 0.6180(2) 0.0449(8) Uani 1 1 d . .
C12 C 0.6912(3) -0.0115(2) 0.6131(2) 0.0478(9) Uani 1 1 d . .
H12 H 0.7763 -0.0237 0.6158 0.057 Uiso 1 1 calc R U
C13 C 0.6377(4) -0.0855(2) 0.6043(2) 0.0521(9) Uani 1 1 d . .
C14 C 0.5098(4) -0.0689(3) 0.6059(2) 0.0596(10) Uani 1 1 d . .
H14 H 0.4725 -0.1187 0.6028 0.071 Uiso 1 1 calc R U
C15 C 0.4386(4) 0.0220(3) 0.6121(2) 0.0595(10) Uani 1 1 d . .
H15 H 0.3524 0.0326 0.6137 0.071 Uiso 1 1 calc R U
C16 C 0.4898(3) 0.0996(3) 0.6159(2) 0.0491(9) Uani 1 1 d . .
C17 C 0.4077(4) 0.1944(3) 0.6117(3) 0.0570(10) Uani 1 1 d . .
C19 C 0.4245(6) 0.3882(4) 0.4863(5) 0.124(2) Uani 1 1 d . .
H19A H 0.5006 0.3979 0.5013 0.186 Uiso 1 1 calc R U
H19B H 0.3672 0.4478 0.4819 0.186 Uiso 1 1 calc R U
H19C H 0.4439 0.3540 0.4300 0.186 Uiso 1 1 calc R U
C20 C 0.2776(4) 0.2208(3) 0.6677(3) 0.0841(14) Uani 1 1 d . .
H20A H 0.2648 0.2803 0.6979 0.126 Uiso 1 1 calc R U
H20B H 0.2685 0.1738 0.7110 0.126 Uiso 1 1 calc R U
H20C H 0.2164 0.2251 0.6300 0.126 Uiso 1 1 calc R U
C21 C 0.8985(3) 0.0837(2) 0.4151(2) 0.0458(9) Uani 1 1 d . .
C22 C 0.8612(4) 0.1290(3) 0.2652(2) 0.0553(10) Uani 1 1 d . .
C23 C 0.8515(6) 0.0361(4) 0.2342(3) 0.1088(19) Uani 1 1 d . .
H23A H 0.9052 -0.0127 0.2615 0.163 Uiso 1 1 calc R U
H23B H 0.8772 0.0297 0.1704 0.163 Uiso 1 1 calc R U
H23C H 0.7659 0.0314 0.2505 0.163 Uiso 1 1 calc R U
C24 C 0.9870(5) 0.1458(5) 0.2323(3) 0.115(2) Uani 1 1 d . .
H24A H 0.9932 0.2021 0.2606 0.173 Uiso 1 1 calc R U
H24B H 0.9990 0.1526 0.1688 0.173 Uiso 1 1 calc R U
H24C H 1.0506 0.0936 0.2462 0.173 Uiso 1 1 calc R U
C25 C 0.7590(6) 0.2059(4) 0.2386(3) 0.120(2) Uani 1 1 d . .
H25A H 0.6782 0.1975 0.2667 0.180 Uiso 1 1 calc R U
H25B H 0.7659 0.2034 0.1748 0.180 Uiso 1 1 calc R U
H25C H 0.7678 0.2657 0.2572 0.180 Uiso 1 1 calc R U
C26 C 0.8356(4) -0.1964(3) 0.5632(3) 0.0799(13) Uani 1 1 d . .
H26A H 0.8527 -0.1610 0.5111 0.120 Uiso 1 1 calc R U
H26B H 0.8685 -0.2622 0.5484 0.120 Uiso 1 1 calc R U
H26C H 0.8749 -0.1788 0.6092 0.120 Uiso 1 1 calc R U
C27 C 0.3499(3) 0.3650(2) 0.9107(2) 0.0370(8) Uani 1 1 d . .
H27 H 0.3045 0.3249 0.9482 0.044 Uiso 1 1 calc R U
C28 C 0.2608(3) 0.4252(2) 0.8566(2) 0.0447(9) Uani 1 1 d . .
H28 H 0.2558 0.3691 0.8248 0.054 Uiso 1 1 calc R U
C29 C 0.1322(3) 0.4481(3) 0.8859(3) 0.0575(10) Uani 1 1 d . .
H29 H 0.0987 0.4242 0.9391 0.069 Uiso 1 1 calc R U
C30 C 0.0520(4) 0.5059(3) 0.8379(3) 0.0750(13) Uani 1 1 d . .
H30 H -0.0346 0.5208 0.8585 0.090 Uiso 1 1 calc R U
C31 C 0.1021(5) 0.5412(3) 0.7590(3) 0.0798(14) Uani 1 1 d . .
H31 H 0.0489 0.5803 0.7264 0.096 Uiso 1 1 calc R U
C32 C 0.2300(4) 0.5189(3) 0.7284(3) 0.0674(11) Uani 1 1 d . .
H32 H 0.2625 0.5432 0.6752 0.081 Uiso 1 1 calc R U
C33 C 0.3120(4) 0.4602(2) 0.7761(2) 0.0493(9) Uani 1 1 d . .
C34 C 0.4486(3) 0.4331(2) 0.7455(2) 0.0499(9) Uani 1 1 d . .
H34 H 0.4854 0.4675 0.7015 0.060 Uiso 1 1 calc R U
C35 C 0.5216(3) 0.3608(2) 0.7788(2) 0.0443(8) Uani 1 1 d . .
H35 H 0.6085 0.3465 0.7597 0.053 Uiso 1 1 calc R U
C36 C 0.4630(3) 0.3018(2) 0.8478(2) 0.0383(8) Uani 1 1 d . .
H36 H 0.4289 0.2600 0.8151 0.046 Uiso 1 1 calc R U
C37 C 0.5565(3) 0.2391(2) 0.8969(2) 0.0380(8) Uani 1 1 d . .
C38 C 0.5563(3) 0.1449(2) 0.9129(2) 0.0413(8) Uani 1 1 d . .
C39 C 0.6546(4) 0.0893(2) 0.9498(2) 0.0529(10) Uani 1 1 d . .
H39 H 0.6578 0.0259 0.9575 0.063 Uiso 1 1 calc R U
C40 C 0.7457(4) 0.1253(2) 0.9746(3) 0.0557(10) Uani 1 1 d . .
H40 H 0.8095 0.0867 0.9994 0.067 Uiso 1 1 calc R U
C41 C 0.7431(3) 0.2189(2) 0.9631(2) 0.0508(9) Uani 1 1 d . .
C42 C 0.6507(3) 0.2750(2) 0.9229(2) 0.0433(8) Uani 1 1 d . .
H42 H 0.6512 0.3375 0.9130 0.052 Uiso 1 1 calc R U
C43 C 0.4578(3) 0.1003(2) 0.8937(2) 0.0435(8) Uani 1 1 d . .
C44 C 0.4926(4) 0.0058(2) 0.8474(3) 0.0586(10) Uani 1 1 d . .
H44A H 0.4514 -0.0358 0.8832 0.088 Uiso 1 1 calc R U
H44B H 0.5822 -0.0189 0.8387 0.088 Uiso 1 1 calc R U
H44C H 0.4666 0.0115 0.7904 0.088 Uiso 1 1 calc R U
C46 C 0.1331(4) 0.1573(3) 0.9324(4) 0.0985(17) Uani 1 1 d . .
H46A H 0.1206 0.1680 0.9958 0.148 Uiso 1 1 calc R U
H46B H 0.0716 0.1265 0.9189 0.148 Uiso 1 1 calc R U
H46C H 0.1240 0.2163 0.9034 0.148 Uiso 1 1 calc R U
C47 C 0.3861(3) 0.4168(2) 1.0560(2) 0.0407(8) Uani 1 1 d . .
C48 C 0.3275(3) 0.3177(3) 1.1790(2) 0.0515(9) Uani 1 1 d . .
C49 C 0.4623(4) 0.2679(3) 1.1794(3) 0.0811(14) Uani 1 1 d . .
H49A H 0.4948 0.2272 1.1271 0.122 Uiso 1 1 calc R U
H49B H 0.4667 0.2314 1.2319 0.122 Uiso 1 1 calc R U
H49C H 0.5114 0.3132 1.1794 0.122 Uiso 1 1 calc R U
C50 C 0.2470(4) 0.2476(3) 1.1815(3) 0.0786(13) Uani 1 1 d . .
H50A H 0.1629 0.2799 1.1759 0.118 Uiso 1 1 calc R U
H50B H 0.2448 0.2163 1.2373 0.118 Uiso 1 1 calc R U
H50C H 0.2823 0.2021 1.1331 0.118 Uiso 1 1 calc R U
C51 C 0.2738(4) 0.3921(3) 1.2521(3) 0.0737(12) Uani 1 1 d . .
H51A H 0.3233 0.4376 1.2462 0.111 Uiso 1 1 calc R U
H51B H 0.2751 0.3637 1.3091 0.111 Uiso 1 1 calc R U
H51C H 0.1885 0.4224 1.2477 0.111 Uiso 1 1 calc R U
C52 C 0.8223(5) 0.3481(3) 0.9985(4) 0.109(2) Uani 1 1 d . .
H52A H 0.8270 0.3729 0.9397 0.163 Uiso 1 1 calc R U
H52B H 0.8887 0.3605 1.0251 0.163 Uiso 1 1 calc R U
H52C H 0.7423 0.3773 1.0347 0.163 Uiso 1 1 calc R U
H1N H 0.912(4) 0.070(3) 0.539(3) 0.081(13) Uiso 1 1 d . .
H2N H 0.432(3) 0.464(2) 0.945(2) 0.051(10) Uiso 1 1 d . .
N1 N 0.8592(3) 0.10601(19) 0.50196(19) 0.0442(7) Uani 1 1 d . .
N2 N 0.4540(3) 0.2481(2) 0.5559(2) 0.0635(9) Uani 1 1 d . .
N3 N 0.3440(3) 0.14736(19) 0.9213(2) 0.0542(8) Uani 1 1 d . .
N4 N 0.3894(3) 0.42569(18) 0.96864(18) 0.0378(7) Uani 1 1 d . .
O1 O 0.7033(3) -0.17763(18) 0.59425(19) 0.0704(8) Uani 1 1 d . .
O2 O 0.3682(3) 0.3363(2) 0.5536(2) 0.0847(9) Uani 1 1 d . .
O3 O 0.9890(3) 0.01913(19) 0.38641(16) 0.0701(8) Uani 1 1 d . .
O4 O 0.8297(2) 0.13933(17) 0.36344(15) 0.0584(7) Uani 1 1 d . .
O5 O 0.2563(2) 0.09962(17) 0.90117(19) 0.0672(8) Uani 1 1 d . .
O6 O 0.8356(2) 0.25009(19) 0.9924(2) 0.0712(8) Uani 1 1 d . .
O7 O 0.4377(3) 0.46002(18) 1.10019(16) 0.0627(7) Uani 1 1 d . .
O8 O 0.3166(2) 0.35816(16) 1.09106(15) 0.0506(6) Uani 1 1 d . .

loop_
_atom_site_aniso_label
_atom_site_aniso_U_11
_atom_site_aniso_U_22
_atom_site_aniso_U_33
_atom_site_aniso_U_23
_atom_site_aniso_U_13
_atom_site_aniso_U_12
C1 0.043(2) 0.0405(18) 0.042(2) -0.0008(15) -0.0019(16) -0.0021(15)
C2 0.045(2) 0.045(2) 0.059(3) -0.0055(18) 0.0051(19) -0.0051(17)
C3 0.074(3) 0.048(2) 0.082(3) 0.004(2) 0.001(2) -0.011(2)
C4 0.113(5) 0.057(3) 0.127(5) 0.003(3) 0.014(4) -0.035(3)
C5 0.095(4) 0.071(3) 0.135(5) -0.025(4) 0.023(4) -0.042(3)
C6 0.066(3) 0.082(3) 0.092(4) -0.030(3) 0.004(2) -0.031(3)
C7 0.045(2) 0.050(2) 0.067(3) -0.015(2) 0.006(2) -0.0103(18)
C8 0.045(2) 0.070(3) 0.052(2) -0.018(2) -0.0086(18) -0.005(2)
C9 0.049(2) 0.052(2) 0.039(2) -0.0045(16) -0.0021(17) -0.0061(18)
C10 0.0379(19) 0.0407(18) 0.041(2) -0.0068(15) -0.0003(16) -0.0030(15)
C11 0.046(2) 0.050(2) 0.035(2) -0.0035(15) 0.0001(16) -0.0104(17)
C12 0.047(2) 0.052(2) 0.042(2) 0.0013(16) -0.0022(17) -0.0133(17)
C13 0.066(3) 0.047(2) 0.043(2) 0.0006(16) -0.0041(18) -0.0169(19)
C14 0.068(3) 0.064(3) 0.050(2) 0.0005(19) -0.005(2) -0.026(2)
C15 0.055(2) 0.080(3) 0.048(2) -0.001(2) -0.0028(19) -0.029(2)
C16 0.048(2) 0.061(2) 0.035(2) -0.0016(17) 0.0007(16) -0.0132(19)
C17 0.051(2) 0.065(3) 0.054(3) -0.012(2) -0.0115(19) -0.010(2)
C19 0.132(5) 0.075(4) 0.151(6) 0.038(4) -0.037(4) 0.005(3)
C20 0.052(3) 0.105(4) 0.085(3) -0.023(3) -0.003(2) -0.005(2)
C21 0.045(2) 0.049(2) 0.038(2) 0.0029(17) -0.0048(18) -0.0044(18)
C22 0.059(2) 0.077(3) 0.034(2) 0.0078(18) -0.0112(18) -0.023(2)
C23 0.173(6) 0.113(4) 0.070(3) -0.002(3) -0.038(4) -0.081(4)
C24 0.090(4) 0.211(7) 0.069(3) 0.043(4) -0.013(3) -0.087(4)
C25 0.124(5) 0.148(5) 0.070(4) 0.026(3) -0.042(3) 0.017(4)
C26 0.084(4) 0.055(3) 0.088(3) -0.008(2) -0.005(3) 0.000(2)
C27 0.0421(19) 0.0296(16) 0.0402(19) 0.0008(14) -0.0085(15) -0.0102(14)
C28 0.052(2) 0.0351(18) 0.050(2) -0.0077(16) -0.0150(18) -0.0123(16)
C29 0.045(2) 0.058(2) 0.068(3) 0.0016(19) -0.014(2) -0.0084(19)
C30 0.051(3) 0.078(3) 0.093(4) 0.003(3) -0.024(2) -0.002(2)
C31 0.071(3) 0.072(3) 0.094(4) 0.013(3) -0.042(3) 0.006(2)
C32 0.079(3) 0.059(2) 0.064(3) 0.019(2) -0.027(2) -0.007(2)
C33 0.064(3) 0.0375(18) 0.048(2) 0.0034(16) -0.0156(19) -0.0116(17)
C34 0.062(3) 0.046(2) 0.040(2) 0.0048(16) -0.0026(18) -0.0158(18)
C35 0.049(2) 0.0428(19) 0.039(2) -0.0023(16) -0.0035(16) -0.0105(17)
C36 0.045(2) 0.0313(16) 0.040(2) -0.0016(14) -0.0094(15) -0.0089(14)
C37 0.0403(19) 0.0383(18) 0.0331(19) -0.0015(14) -0.0032(15) -0.0081(15)
C38 0.046(2) 0.0348(17) 0.039(2) 0.0006(14) -0.0005(16) -0.0070(15)
C39 0.060(2) 0.0356(19) 0.058(2) 0.0025(17) -0.008(2) -0.0054(18)
C40 0.053(2) 0.048(2) 0.060(3) 0.0041(18) -0.014(2) -0.0002(18)
C41 0.042(2) 0.054(2) 0.053(2) -0.0050(18) -0.0087(18) -0.0067(18)
C42 0.044(2) 0.0358(17) 0.047(2) -0.0026(15) -0.0039(17) -0.0057(16)
C43 0.056(2) 0.0336(17) 0.040(2) 0.0041(15) -0.0038(17) -0.0133(17)
C44 0.070(3) 0.044(2) 0.060(3) -0.0070(17) -0.001(2) -0.0166(19)
C46 0.053(3) 0.087(3) 0.154(5) -0.024(3) -0.007(3) -0.021(3)
C47 0.046(2) 0.0366(18) 0.042(2) 0.0010(15) -0.0034(17) -0.0176(16)
C48 0.056(2) 0.062(2) 0.043(2) 0.0137(18) -0.0108(18) -0.0265(19)
C49 0.056(3) 0.083(3) 0.105(4) 0.033(3) -0.020(3) -0.016(2)
C50 0.094(3) 0.088(3) 0.071(3) 0.032(2) -0.019(3) -0.056(3)
C51 0.074(3) 0.096(3) 0.049(3) 0.001(2) -0.006(2) -0.022(3)
C52 0.095(4) 0.070(3) 0.184(6) -0.006(3) -0.072(4) -0.029(3)
N1 0.0456(18) 0.0417(16) 0.0358(18) -0.0004(13) -0.0016(14) 0.0030(13)
N2 0.056(2) 0.0528(19) 0.076(2) -0.0050(17) -0.0204(18) 0.0032(16)
N3 0.056(2) 0.0399(16) 0.070(2) -0.0047(15) -0.0081(17) -0.0194(16)
N4 0.0484(17) 0.0308(14) 0.0365(18) 0.0039(12) -0.0053(13) -0.0164(13)
O1 0.079(2) 0.0496(16) 0.082(2) 0.0012(14) -0.0136(16) -0.0172(15)
O2 0.077(2) 0.0613(18) 0.106(3) -0.0061(17) -0.0302(18) 0.0119(16)
O3 0.0658(18) 0.0783(18) 0.0433(16) -0.0058(13) -0.0037(13) 0.0214(16)
O4 0.0565(16) 0.0690(16) 0.0399(15) 0.0055(12) -0.0108(12) 0.0038(13)
O5 0.0561(17) 0.0499(15) 0.099(2) -0.0088(14) -0.0101(15) -0.0220(13)
O6 0.0502(16) 0.0642(18) 0.103(2) -0.0054(15) -0.0315(15) -0.0083(13)
O7 0.087(2) 0.0750(18) 0.0418(15) 0.0020(13) -0.0114(14) -0.0512(16)
O8 0.0610(16) 0.0607(15) 0.0429(14) 0.0131(11) -0.0125(12) -0.0376(13)

loop_
_atom_type_symbol
_atom_type_description
_atom_type_scat_dispersion_real
_atom_type_scat_dispersion_imag
_atom_type_scat_source
C C 0.0033 0.0016 'International Tables Vol C Tables 4.2.6.8 and 6.1.1.4'
H H 0.0000 0.0000 'International Tables Vol C Tables 4.2.6.8 and 6.1.1.4'
N N 0.0061 0.0033 'International Tables Vol C Tables 4.2.6.8 and 6.1.1.4'
O O 0.0106 0.0060 'International Tables Vol C Tables 4.2.6.8 and 6.1.1.4'

loop_
_geom_angle_atom_site_label_1
_geom_angle_atom_site_label_2
_geom_angle_atom_site_label_3
_geom_angle
N1 C1 C2 109.3(3)
N1 C1 C10 110.3(3)
C2 C1 C10 109.3(3)
N1 C1 H1 109.3
C2 C1 H1 109.3
C10 C1 H1 109.3
C3 C2 C7 119.9(4)
C3 C2 C1 121.3(4)
C7 C2 C1 118.8(3)
C4 C3 C2 120.5(5)
C4 C3 H3 119.8
C2 C3 H3 119.8
C5 C4 C3 119.4(5)
C5 C4 H4 120.3
C3 C4 H4 120.3
C4 C5 C6 121.6(5)
C4 C5 H5 119.2
C6 C5 H5 119.2
C5 C6 C7 119.3(5)
C5 C6 H6 120.4
C7 C6 H6 120.4
C2 C7 C6 119.3(4)
C2 C7 C8 118.5(3)
C6 C7 C8 122.2(4)
C9 C8 C7 121.8(4)
C9 C8 H8 119.1
C7 C8 H8 119.1
C8 C9 C10 120.0(3)
C8 C9 H9 120.0
C10 C9 H9 120.0
C9 C10 C11 114.7(3)
C9 C10 C1 109.9(3)
C11 C10 C1 113.8(3)
C9 C10 H10 105.9
C11 C10 H10 105.9
C1 C10 H10 105.9
C12 C11 C16 119.0(3)
C12 C11 C10 118.4(3)
C16 C11 C10 122.5(3)
C13 C12 C11 121.2(3)
C13 C12 H12 119.4
C11 C12 H12 119.4
O1 C13 C12 124.3(4)
O1 C13 C14 115.7(3)
C12 C13 C14 120.1(3)
C15 C14 C13 119.0(4)
C15 C14 H14 120.5
C13 C14 H14 120.5
C14 C15 C16 123.0(4)
C14 C15 H15 118.5
C16 C15 H15 118.5
C15 C16 C11 117.6(3)
C15 C16 C17 118.5(3)
C11 C16 C17 123.8(3)
N2 C17 C16 115.2(3)
N2 C17 C20 124.4(4)
C16 C17 C20 120.3(4)
O2 C19 H19A 109.5
O2 C19 H19B 109.5
H19A C19 H19B 109.5
O2 C19 H19C 109.5
H19A C19 H19C 109.5
H19B C19 H19C 109.5
C17 C20 H20A 109.5
C17 C20 H20B 109.5
H20A C20 H20B 109.5
C17 C20 H20C 109.5
H20A C20 H20C 109.5
H20B C20 H20C 109.5
O3 C21 O4 123.9(3)
O3 C21 N1 122.9(3)
O4 C21 N1 113.2(3)
O4 C22 C24 110.2(3)
O4 C22 C23 111.0(3)
C24 C22 C23 112.2(4)
O4 C22 C25 101.5(3)
C24 C22 C25 111.2(4)
C23 C22 C25 110.2(4)
C22 C23 H23A 109.5
C22 C23 H23B 109.5
H23A C23 H23B 109.5
C22 C23 H23C 109.5
H23A C23 H23C 109.5
H23B C23 H23C 109.5
C22 C24 H24A 109.5
C22 C24 H24B 109.5
H24A C24 H24B 109.5
C22 C24 H24C 109.5
H24A C24 H24C 109.5
H24B C24 H24C 109.5
C22 C25 H25A 109.5
C22 C25 H25B 109.5
H25A C25 H25B 109.5
C22 C25 H25C 109.5
H25A C25 H25C 109.5
H25B C25 H25C 109.5
O1 C26 H26A 109.5
O1 C26 H26B 109.5
H26A C26 H26B 109.5
O1 C26 H26C 109.5
H26A C26 H26C 109.5
H26B C26 H26C 109.5
N4 C27 C28 109.1(2)
N4 C27 C36 111.9(3)
C28 C27 C36 110.1(3)
N4 C27 H27 108.6
C28 C27 H27 108.6
C36 C27 H27 108.6
C29 C28 C33 119.7(3)
C29 C28 C27 121.7(3)
C33 C28 C27 118.7(3)
C29 C28 H28 90.5
C33 C28 H28 90.5
C27 C28 H28 90.5
C28 C29 C30 121.3(4)
C28 C29 H29 119.3
C30 C29 H29 119.3
C31 C30 C29 119.2(4)
C31 C30 H30 120.4
C29 C30 H30 120.4
C32 C31 C30 120.4(4)
C32 C31 H31 119.8
C30 C31 H31 119.8
C31 C32 C33 120.9(4)
C31 C32 H32 119.5
C33 C32 H32 119.5
C32 C33 C28 118.5(4)
C32 C33 C34 123.0(3)
C28 C33 C34 118.6(3)
C35 C34 C33 121.8(3)
C35 C34 H34 119.1
C33 C34 H34 119.1
C34 C35 C36 119.9(3)
C34 C35 H35 120.1
C36 C35 H35 120.1
C35 C36 C37 113.9(3)
C35 C36 C27 109.7(2)
C37 C36 C27 113.3(3)
C35 C36 H36 106.5
C37 C36 H36 106.5
C27 C36 H36 106.5
C42 C37 C38 118.8(3)
C42 C37 C36 118.7(3)
C38 C37 C36 122.3(3)
C39 C38 C37 118.4(3)
C39 C38 C43 117.6(3)
C37 C38 C43 124.0(3)
C40 C39 C38 122.0(3)
C40 C39 H39 119.0
C38 C39 H39 119.0
C39 C40 C41 119.9(3)
C39 C40 H40 120.1
C41 C40 H40 120.1
O6 C41 C40 116.2(3)
O6 C41 C42 124.1(3)
C40 C41 C42 119.7(3)
C41 C42 C37 121.1(3)
C41 C42 H42 119.5
C37 C42 H42 119.5
N3 C43 C38 115.3(3)
N3 C43 C44 124.0(3)
C38 C43 C44 120.8(3)
C43 C44 H44A 109.5
C43 C44 H44B 109.5
H44A C44 H44B 109.5
C43 C44 H44C 109.5
H44A C44 H44C 109.5
H44B C44 H44C 109.5
O5 C46 H46A 109.5
O5 C46 H46B 109.5
H46A C46 H46B 109.5
O5 C46 H46C 109.5
H46A C46 H46C 109.5
H46B C46 H46C 109.5
O7 C47 N4 123.8(3)
O7 C47 O8 123.8(3)
N4 C47 O8 112.3(3)
O8 C48 C49 109.7(3)
O8 C48 C51 110.5(3)
C49 C48 C51 113.2(3)
O8 C48 C50 100.8(3)
C49 C48 C50 110.5(3)
C51 C48 C50 111.5(3)
C48 C49 H49A 109.5
C48 C49 H49B 109.5
H49A C49 H49B 109.5
C48 C49 H49C 109.5
H49A C49 H49C 109.5
H49B C49 H49C 109.5
C48 C50 H50A 109.5
C48 C50 H50B 109.5
H50A C50 H50B 109.5
C48 C50 H50C 109.5
H50A C50 H50C 109.5
H50B C50 H50C 109.5
C48 C51 H51A 109.5
C48 C51 H51B 109.5
H51A C51 H51B 109.5
C48 C51 H51C 109.5
H51A C51 H51C 109.5
H51B C51 H51C 109.5
O6 C52 H52A 109.5
O6 C52 H52B 109.5
H52A C52 H52B 109.5
O6 C52 H52C 109.5
H52A C52 H52C 109.5
H52B C52 H52C 109.5
C21 N1 C1 126.2(3)
C21 N1 H1N 114(3)
C1 N1 H1N 119(3)
C17 N2 O2 111.8(3)
C43 N3 O5 111.6(3)
C47 N4 C27 125.8(3)
C47 N4 H2N 114(2)
C27 N4 H2N 119(2)
C13 O1 C26 117.3(3)
N2 O2 C19 107.6(3)
C21 O4 C22 121.7(3)
N3 O5 C46 107.9(3)
C41 O6 C52 118.0(3)
C47 O8 C48 121.3(3)

loop_
_geom_bond_atom_site_label_1
_geom_bond_atom_site_label_2
_geom_bond_distance
C1 N1 1.471(4)
C1 C2 1.519(5)
C1 C10 1.535(5)
C1 H1 0.9800
C2 C3 1.390(5)
C2 C7 1.396(5)
C3 C4 1.385(6)
C3 H3 0.9300
C4 C5 1.372(8)
C4 H4 0.9300
C5 C6 1.381(7)
C5 H5 0.9300
C6 C7 1.405(5)
C6 H6 0.9300
C7 C8 1.453(5)
C8 C9 1.326(5)
C8 H8 0.9300
C9 C10 1.505(5)
C9 H9 0.9300
C10 C11 1.517(5)
C10 H10 0.9800
C11 C12 1.405(5)
C11 C16 1.408(5)
C12 C13 1.379(5)
C12 H12 0.9300
C13 O1 1.368(4)
C13 C14 1.382(5)
C14 C15 1.372(5)
C14 H14 0.9300
C15 C16 1.400(5)
C15 H15 0.9300
C16 C17 1.477(5)
C17 N2 1.279(5)
C17 C20 1.502(5)
C19 O2 1.416(6)
C19 H19A 0.9600
C19 H19B 0.9600
C19 H19C 0.9600
C20 H20A 0.9600
C20 H20B 0.9600
C20 H20C 0.9600
C21 O3 1.220(4)
C21 O4 1.333(4)
C21 N1 1.333(4)
C22 O4 1.474(4)
C22 C24 1.478(6)
C22 C23 1.484(6)
C22 C25 1.505(6)
C23 H23A 0.9600
C23 H23B 0.9600
C23 H23C 0.9600
C24 H24A 0.9600
C24 H24B 0.9600
C24 H24C 0.9600
C25 H25A 0.9600
C25 H25B 0.9600
C25 H25C 0.9600
C26 O1 1.421(5)
C26 H26A 0.9600
C26 H26B 0.9600
C26 H26C 0.9600
C27 N4 1.455(4)
C27 C28 1.517(4)
C27 C36 1.541(4)
C27 H27 0.9800
C28 C29 1.377(5)
C28 C33 1.402(5)
C28 H28 0.9800
C29 C30 1.382(5)
C29 H29 0.9300
C30 C31 1.380(6)
C30 H30 0.9300
C31 C32 1.374(6)
C31 H31 0.9300
C32 C33 1.396(5)
C32 H32 0.9300
C33 C34 1.463(5)
C34 C35 1.330(5)
C34 H34 0.9300
C35 C36 1.511(4)
C35 H35 0.9300
C36 C37 1.515(4)
C36 H36 0.9800
C37 C42 1.401(5)
C37 C38 1.404(4)
C38 C39 1.400(5)
C38 C43 1.480(5)
C39 C40 1.366(5)
C39 H39 0.9300
C40 C41 1.379(5)
C40 H40 0.9300
C41 O6 1.370(4)
C41 C42 1.385(5)
C42 H42 0.9300
C43 N3 1.282(4)
C43 C44 1.495(5)
C44 H44A 0.9600
C44 H44B 0.9600
C44 H44C 0.9600
C46 O5 1.425(5)
C46 H46A 0.9600
C46 H46B 0.9600
C46 H46C 0.9600
C47 O7 1.231(4)
C47 N4 1.331(4)
C47 O8 1.338(4)
C48 O8 1.472(4)
C48 C49 1.502(5)
C48 C51 1.502(5)
C48 C50 1.519(5)
C49 H49A 0.9600
C49 H49B 0.9600
C49 H49C 0.9600
C50 H50A 0.9600
C50 H50B 0.9600
C50 H50C 0.9600
C51 H51A 0.9600
C51 H51B 0.9600
C51 H51C 0.9600
C52 O6 1.413(5)
C52 H52A 0.9600
C52 H52B 0.9600
C52 H52C 0.9600
N1 H1N 0.95(4)
N2 O2 1.414(4)
N3 O5 1.410(4)
N4 H2N 0.87(4)

loop_
_geom_torsion_atom_site_label_1
_geom_torsion_atom_site_label_2
_geom_torsion_atom_site_label_3
_geom_torsion_atom_site_label_4
_geom_torsion
N1 C1 C2 C3 95.3(4)
C10 C1 C2 C3 -143.9(3)
N1 C1 C2 C7 -82.3(4)
C10 C1 C2 C7 38.5(4)
C7 C2 C3 C4 0.8(6)
C1 C2 C3 C4 -176.8(4)
C2 C3 C4 C5 -0.7(7)
C3 C4 C5 C6 1.1(8)
C4 C5 C6 C7 -1.6(8)
C3 C2 C7 C6 -1.2(5)
C1 C2 C7 C6 176.4(3)
C3 C2 C7 C8 177.7(3)
C1 C2 C7 C8 -4.7(5)
C5 C6 C7 C2 1.6(6)
C5 C6 C7 C8 -177.2(4)
C2 C7 C8 C9 -16.1(5)
C6 C7 C8 C9 162.8(4)
C7 C8 C9 C10 -1.3(5)
C8 C9 C10 C11 165.9(3)
C8 C9 C10 C1 36.2(4)
N1 C1 C10 C9 68.1(3)
C2 C1 C10 C9 -52.0(3)
N1 C1 C10 C11 -62.1(4)
C2 C1 C10 C11 177.8(3)
C9 C10 C11 C12 -45.8(4)
C1 C10 C11 C12 82.0(4)
C9 C10 C11 C16 131.6(3)
C1 C10 C11 C16 -100.6(4)
C16 C11 C12 C13 1.5(5)
C10 C11 C12 C13 178.9(3)
C11 C12 C13 O1 176.2(3)
C11 C12 C13 C14 -4.1(5)
O1 C13 C14 C15 -177.3(3)
C12 C13 C14 C15 3.0(5)
C13 C14 C15 C16 0.7(6)
C14 C15 C16 C11 -3.2(5)
C14 C15 C16 C17 172.9(4)
C12 C11 C16 C15 2.1(5)
C10 C11 C16 C15 -175.3(3)
C12 C11 C16 C17 -173.8(3)
C10 C11 C16 C17 8.8(5)
C15 C16 C17 N2 -131.3(4)
C11 C16 C17 N2 44.6(5)
C15 C16 C17 C20 46.1(5)
C11 C16 C17 C20 -138.0(4)
N4 C27 C28 C29 -92.0(4)
C36 C27 C28 C29 144.9(3)
N4 C27 C28 C33 86.2(3)
C36 C27 C28 C33 -36.9(4)
C33 C28 C29 C30 -0.7(5)
C27 C28 C29 C30 177.5(3)
C28 C29 C30 C31 0.1(6)
C29 C30 C31 C32 0.2(7)
C30 C31 C32 C33 0.1(7)
C31 C32 C33 C28 -0.7(6)
C31 C32 C33 C34 178.9(4)
C29 C28 C33 C32 1.0(5)
C27 C28 C33 C32 -177.2(3)
C29 C28 C33 C34 -178.7(3)
C27 C28 C33 C34 3.1(4)
C32 C33 C34 C35 -163.3(4)
C28 C33 C34 C35 16.3(5)
C33 C34 C35 C36 2.3(5)
C34 C35 C36 C37 -164.9(3)
C34 C35 C36 C27 -36.8(4)
N4 C27 C36 C35 -69.8(3)
C28 C27 C36 C35 51.7(3)
N4 C27 C36 C37 58.7(3)
C28 C27 C36 C37 -179.8(2)
C35 C36 C37 C42 40.8(4)
C27 C36 C37 C42 -85.5(3)
C35 C36 C37 C38 -135.6(3)
C27 C36 C37 C38 98.0(3)
C42 C37 C38 C39 -3.5(5)
C36 C37 C38 C39 172.9(3)
C42 C37 C38 C43 176.2(3)
C36 C37 C38 C43 -7.4(5)
C37 C38 C39 C40 3.6(5)
C43 C38 C39 C40 -176.1(3)
C38 C39 C40 C41 -0.5(6)
C39 C40 C41 O6 178.0(3)
C39 C40 C41 C42 -2.6(5)
O6 C41 C42 C37 -178.1(3)
C40 C41 C42 C37 2.6(5)
C38 C37 C42 C41 0.6(5)
C36 C37 C42 C41 -176.0(3)
C39 C38 C43 N3 132.4(3)
C37 C38 C43 N3 -47.3(5)
C39 C38 C43 C44 -46.0(4)
C37 C38 C43 C44 134.3(3)
O3 C21 N1 C1 175.4(3)
O4 C21 N1 C1 -4.3(5)
C2 C1 N1 C21 -96.1(4)
C10 C1 N1 C21 143.7(3)
C16 C17 N2 O2 177.9(3)
C20 C17 N2 O2 0.6(5)
C38 C43 N3 O5 -179.4(3)
C44 C43 N3 O5 -0.9(5)
O7 C47 N4 C27 168.4(3)
O8 C47 N4 C27 -13.9(4)
C28 C27 N4 C47 129.8(3)
C36 C27 N4 C47 -108.2(3)
C12 C13 O1 C26 -20.5(5)
C14 C13 O1 C26 159.8(4)
C17 N2 O2 C19 -176.4(4)
O3 C21 O4 C22 -2.4(5)
N1 C21 O4 C22 177.2(3)
C24 C22 O4 C21 -61.8(5)
C23 C22 O4 C21 63.1(5)
C25 C22 O4 C21 -179.8(4)
C43 N3 O5 C46 -178.9(4)
C40 C41 O6 C52 -167.6(4)
C42 C41 O6 C52 13.0(6)
O7 C47 O8 C48 -19.4(5)
N4 C47 O8 C48 162.9(3)
C49 C48 O8 C47 -55.5(4)
C51 C48 O8 C47 70.0(4)
C50 C48 O8 C47 -172.1(3)
